data_4112720
loop_
_publ_author_name
'David A. Vicic'
'Thomas J. Anderson'
'John A. Cowan'
'Arthur J. Schultz'

_publ_section_title
;
 Synthesis, Structure, and Reactivity of a Dinuclear Metal Complex with
 Linear M-H-M Bonding
;
_journal_name_full 'Journal of the American Chemical Society'
_journal_page_first 8132
_journal_page_last 8133
_journal_paper_doi 10.1021/ja047956k
_journal_volume 126
_journal_year 2004
_chemical_formula_sum 'C26 H61 Br2 Ni2 P4'
_chemical_formula_weight 774.86
_space_group_IT_number 14
_symmetry_cell_setting monoclinic
_symmetry_space_group_name_Hall '-P 2yab'
_symmetry_space_group_name_H-M 'P 1 21/a 1'
_cell_angle_alpha 90.0
_cell_angle_beta 94.063(30)
_cell_angle_gamma 90.0
_cell_formula_units_Z 4
_cell_length_a 14.662(5)
_cell_length_b 14.817(6)
_cell_length_c 16.080(5)
_cell_volume 3485(2)
_computing_structure_refinement GSAS
_diffrn_ambient_temperature 20(2)
_diffrn_measurement_device_type SCD
_diffrn_measurement_method 'Time-of-flight Laue '
_diffrn_radiation_monochromator none
_diffrn_radiation_probe neutron
_diffrn_radiation_source 'Intense Pulsed Neutron Source'
_diffrn_radiation_type neutron
_diffrn_radiation_wavelength '0.5 - 5'
_diffrn_reflns_theta_max 65
_diffrn_reflns_theta_min 30
_diffrn_standards_number none
_exptl_absorpt_coefficient_mu '1.646 + 1.513 lambda cm-1'
_exptl_absorpt_correction_T_max 0.7143
_exptl_absorpt_correction_T_min 0.2644
_exptl_absorpt_correction_type Spherical
_exptl_absorpt_process_details
;
For time-of-flight neutron diffraction data the absorption coefficient 
is wavelength dependent. 
;
_exptl_crystal_density_diffrn 1.477
_exptl_crystal_size_max 1.5
_exptl_crystal_size_mid 1.0
_exptl_crystal_size_min 0.5
_refine_diff_density_max 0.383
_refine_diff_density_min -0.206
_refine_ls_goodness_of_fit_all 1.39
_refine_ls_hydrogen_treatment mixed
_refine_ls_matrix_type full
_refine_ls_number_parameters 600
_refine_ls_number_restraints 0
_refine_ls_shift/su_max 0.00
_refine_ls_shift/su_mean 0.00
_reflns_d_resolution_high 0.443
_reflns_d_resolution_low 5.204
_reflns_limit_h_max 28
_reflns_limit_h_min -32
_reflns_limit_k_max 32
_reflns_limit_k_min -12
_reflns_limit_l_max 35
_reflns_limit_l_min -35
_reflns_number_observed 7799
_cod_data_source_file ja047956ksi20040408_031300_1.cif
_cod_data_source_block OPEN_publ
_cod_original_sg_symbol_H-M 'P 21/a'
_cod_database_code 4112720
_cod_database_fobs_code 4112720

loop_
_symmetry_equiv_pos_site_id
_symmetry_equiv_pos_as_xyz
1 +x,+y,+z
2 -x+1/2,+y+1/2,-z
-1 -x,-y,-z
-2 +x+1/2,-y+1/2,+z

loop_
_atom_site_aniso_label
_atom_site_aniso_U_11
_atom_site_aniso_U_22
_atom_site_aniso_U_33
_atom_site_aniso_U_12
_atom_site_aniso_U_13
_atom_site_aniso_U_23
Br1 0.0081(25) 0.0152(33) 0.0124(27) -0.0024(21) 0.0060(21) -0.0024(23)
Br2 0.0114(26) 0.0104(33) 0.0086(26) 0.0000(20) 0.0002(21) -0.0010(21)
Ni1 0.0179(19) 0.0182(23) 0.0131(19) 0.0023(16) 0.0032(15) 0.0005(16)
Ni2 0.0164(19) 0.0160(23) 0.0175(20) -0.0011(15) -0.0006(16) -0.0031(16)
P1 0.010(4) 0.029(5) 0.030(4) -0.0005(33) 0.0064(33) 0.008(4)
P2 0.020(4) 0.002(4) 0.030(4) 0.0021(29) -0.0052(33) -0.0020(32)
P3 0.015(4) 0.016(5) 0.016(4) -0.0028(30) 0.0020(29) -0.0035(31)
P4 0.010(4) 0.025(5) 0.016(4) 0.0001(31) -0.0034(30) -0.0014(33)
C1 0.0239(32) 0.024(4) 0.0169(31) 0.0060(28) 0.0011(26) 0.0086(29)
C2 0.031(4) 0.016(4) 0.0155(32) 0.0034(28) 0.0096(29) 0.0022(28)
C3 0.0170(33) 0.029(4) 0.0246(35) -0.0031(28) -0.0031(28) -0.0021(31)
C4 0.0187(31) 0.017(4) 0.0194(31) 0.0040(25) 0.0026(25) 0.0005(27)
C5 0.031(4) 0.017(4) 0.0204(33) -0.0003(31) -0.0044(29) 0.0083(30)
C6 0.0205(33) 0.015(4) 0.028(4) -0.0015(27) 0.0020(29) -0.0026(29)
C7 0.0140(31) 0.028(4) 0.0201(34) 0.0007(26) 0.0024(26) -0.0047(28)
C8 0.0276(34) 0.0094(34) 0.0201(32) 0.0064(25) -0.0012(27) -0.0057(25)
C9 0.0176(32) 0.020(4) 0.0149(31) 0.0019(25) -0.0077(25) 0.0037(26)
C10 0.033(4) 0.0057(35) 0.032(4) 0.0091(26) 0.0101(31) 0.0026(27)
C11 0.0206(33) 0.020(4) 0.0130(30) 0.0057(25) -0.0064(26) -0.0005(25)
C12 0.0211(35) 0.026(4) 0.028(4) -0.0074(28) -0.0064(29) 0.0055(30)
C13 0.033(4) 0.032(5) 0.020(4) -0.0026(30) 0.0005(31) 0.0022(30)
C14 0.0116(29) 0.034(4) 0.0158(31) -0.0039(26) 0.0029(24) -0.0022(28)
C15 0.028(4) 0.025(4) 0.0152(31) -0.0007(31) -0.0043(27) 0.0017(28)
C16 0.0210(34) 0.021(4) 0.028(4) 0.0018(28) 0.0088(29) -0.0069(31)
C17 0.0180(31) 0.0138(34) 0.0145(30) -0.0005(24) -0.0063(24) -0.0030(24)
C18 0.032(4) 0.020(4) 0.0142(31) -0.0046(30) -0.0072(27) -0.0021(26)
C19 0.0215(33) 0.018(4) 0.029(4) -0.0027(28) 0.0000(28) 0.0076(30)
C20 0.0111(28) 0.015(4) 0.025(4) 0.0006(23) -0.0044(25) -0.0076(25)
C21 0.0223(32) 0.026(4) 0.0118(29) -0.0050(26) -0.0044(25) 0.0015(26)
C22 0.0146(31) 0.052(5) 0.0152(33) -0.0029(32) -0.0037(25) -0.0017(34)
C23 0.025(4) 0.015(4) 0.028(4) -0.0013(27) 0.0007(30) 0.0080(29)
C24 0.0191(31) 0.018(4) 0.0186(32) -0.0020(24) 0.0045(24) -0.0045(26)
C25 0.025(4) 0.023(4) 0.0199(34) -0.0008(29) -0.0018(28) 0.0004(28)
C26 0.0203(35) 0.020(4) 0.026(4) 0.0028(26) 0.0052(27) 0.0010(29)
H 0.040(7) 0.032(8) 0.054(8) -0.008(6) 0.007(6) -0.006(6)

loop_
_atom_site_type_symbol
_atom_site_label
_atom_site_fract_x
_atom_site_fract_y
_atom_site_fract_z
_atom_site_occupancy
_atom_site_thermal_displace_type
_atom_site_U_iso_or_equiv
_atom_site_symmetry_multiplicity
BR Br1 0.07781(31) 0.3080(4) 0.20625(30) 1.0 Uani 0.01166 4
BR Br2 0.44415(31) 0.69819(35) 0.28796(29) 1.0 Uani 0.01013 4
NI Ni1 0.18563(22) 0.42606(25) 0.23201(20) 1.0 Uani 0.0163 4
NI Ni2 0.33582(22) 0.58081(26) 0.26859(21) 1.0 Uani 0.01672 4
P P1 0.0813(4) 0.5225(5) 0.2695(5) 1.0 Uani 0.02271 4
P P2 0.2388(5) 0.6501(5) 0.3483(5) 1.0 Uani 0.01773 4
P P3 0.2982(5) 0.3381(5) 0.1950(4) 1.0 Uani 0.01585 4
P P4 0.4270(4) 0.5091(5) 0.1869(4) 1.0 Uani 0.0172 4
C C1 0.0221(4) 0.5813(4) 0.17967(34) 1.0 Uani 0.02175 4
C C2 0.0918(4) 0.6163(4) 0.1221(4) 1.0 Uani 0.0205 4
C C3 -0.0498(4) 0.5218(5) 0.1312(4) 1.0 Uani 0.02357 4
C C4 -0.0136(4) 0.4737(4) 0.3267(4) 1.0 Uani 0.01842 4
C C5 0.0248(4) 0.4203(4) 0.4038(4) 1.0 Uani 0.02301 4
C C6 -0.0854(4) 0.5413(4) 0.3485(4) 1.0 Uani 0.02129 4
C C7 0.1181(4) 0.6166(4) 0.3384(4) 1.0 Uani 0.02072 4
C C8 0.2387(4) 0.7722(4) 0.3389(4) 1.0 Uani 0.01917 4
C C9 0.2133(4) 0.8015(4) 0.24883(34) 1.0 Uani 0.01792 4
C C10 0.1774(4) 0.8194(4) 0.3997(4) 1.0 Uani 0.023 4
C C11 0.2685(4) 0.6295(4) 0.46035(33) 1.0 Uani 0.01838 4
C C12 0.2752(4) 0.5283(4) 0.4765(4) 1.0 Uani 0.02551 4
C C13 0.3550(4) 0.6760(5) 0.4946(4) 1.0 Uani 0.02848 4
C C14 0.2701(4) 0.2608(4) 0.1073(4) 1.0 Uani 0.02024 4
C C15 0.2329(4) 0.3133(5) 0.0298(4) 1.0 Uani 0.02309 4
C C16 0.3491(4) 0.1998(4) 0.0872(4) 1.0 Uani 0.02314 4
C C17 0.3419(4) 0.2649(4) 0.28214(33) 1.0 Uani 0.01578 4
C C18 0.3573(5) 0.3232(4) 0.3604(4) 1.0 Uani 0.02251 4
C C19 0.2789(4) 0.1852(4) 0.2984(4) 1.0 Uani 0.023 4
C C20 0.4044(4) 0.3890(4) 0.1634(4) 1.0 Uani 0.0173 4
C C21 0.4188(4) 0.5586(4) 0.08238(34) 1.0 Uani 0.02025 4
C C22 0.3179(4) 0.5691(5) 0.0519(4) 1.0 Uani 0.02746 4
C C23 0.4699(4) 0.6474(4) 0.0726(4) 1.0 Uani 0.02246 4
C C24 0.5497(4) 0.5078(4) 0.21971(34) 1.0 Uani 0.01832 4
C C25 0.5666(4) 0.4630(5) 0.3052(4) 1.0 Uani 0.0227 4
C C26 0.6093(4) 0.4668(5) 0.1568(4) 1.0 Uani 0.02161 4
H H1 -0.0120(8) 0.6400(9) 0.2048(7) 1.0 Uiso 0.0351(29) 4
H H2 0.1258(9) 0.5566(10) 0.0905(8) 1.0 Uiso 0.0466(35) 4
H H3 0.0595(9) 0.6552(10) 0.0710(9) 1.0 Uiso 0.047(4) 4
H H4 0.1449(9) 0.6516(9) 0.1548(8) 1.0 Uiso 0.0379(32) 4
H H5 -0.1016(10) 0.5012(9) 0.1667(8) 1.0 Uiso 0.046(4) 4
H H6 -0.0755(11) 0.5574(11) 0.0785(11) 1.0 Uiso 0.067(5) 4
H H7 -0.0193(10) 0.4564(11) 0.1084(9) 1.0 Uiso 0.056(4) 4
H H8 -0.0424(8) 0.4224(10) 0.2823(8) 1.0 Uiso 0.0414(32) 4
H H9 -0.0294(10) 0.3902(10) 0.4334(9) 1.0 Uiso 0.049(4) 4
H H10 0.0713(10) 0.3727(10) 0.3853(8) 1.0 Uiso 0.048(4) 4
H H11 0.0584(9) 0.4645(10) 0.4501(8) 1.0 Uiso 0.0443(34) 4
H H12 -0.0572(9) 0.5904(10) 0.3970(9) 1.0 Uiso 0.0435(33) 4
H H13 -0.1168(8) 0.5793(9) 0.2956(8) 1.0 Uiso 0.0394(31) 4
H H14 -0.1408(9) 0.5098(9) 0.3773(8) 1.0 Uiso 0.0423(34) 4
H H15 0.0796(8) 0.6770(9) 0.3172(8) 1.0 Uiso 0.0352(30) 4
H H16 0.0988(8) 0.6008(8) 0.4021(7) 1.0 Uiso 0.0308(28) 4
H H17 0.3100(9) 0.7919(9) 0.3541(8) 1.0 Uiso 0.0360(30) 4
H H18 0.2224(8) 0.8744(11) 0.2445(8) 1.0 Uiso 0.045(4) 4
H H19 0.2572(8) 0.7703(9) 0.2069(8) 1.0 Uiso 0.0366(30) 4
H H20 0.1406(9) 0.7883(9) 0.2295(8) 1.0 Uiso 0.0417(33) 4
H H21 0.1823(9) 0.8942(11) 0.3899(9) 1.0 Uiso 0.056(4) 4
H H22 0.1064(10) 0.8018(10) 0.3874(8) 1.0 Uiso 0.048(4) 4
H H23 0.1983(9) 0.8047(10) 0.4636(9) 1.0 Uiso 0.0462(35) 4
H H24 0.2105(9) 0.6541(9) 0.4919(8) 1.0 Uiso 0.0368(31) 4
H H25 0.2164(10) 0.4892(11) 0.4506(10) 1.0 Uiso 0.057(4) 4
H H26 0.3352(9) 0.4999(9) 0.4481(8) 1.0 Uiso 0.047(4) 4
H H27 0.2840(9) 0.5153(10) 0.5432(10) 1.0 Uiso 0.050(4) 4
H H28 0.3707(9) 0.6611(10) 0.5601(10) 1.0 Uiso 0.051(4) 4
H H29 0.4132(10) 0.6558(10) 0.4603(9) 1.0 Uiso 0.054(4) 4
H H30 0.3492(9) 0.7497(11) 0.4864(9) 1.0 Uiso 0.052(4) 4
H H31 0.2136(8) 0.2200(9) 0.1297(7) 1.0 Uiso 0.0338(30) 4
H H32 0.2846(9) 0.3563(10) 0.0063(8) 1.0 Uiso 0.0462(35) 4
H H33 0.2088(9) 0.2690(10) -0.0200(9) 1.0 Uiso 0.0447(34) 4
H H34 0.1752(9) 0.3569(9) 0.0430(8) 1.0 Uiso 0.0421(33) 4
H H35 0.3779(8) 0.1660(9) 0.1402(8) 1.0 Uiso 0.0359(31) 4
H H36 0.3276(8) 0.1534(9) 0.0400(8) 1.0 Uiso 0.0374(31) 4
H H37 0.4042(9) 0.2380(10) 0.0626(8) 1.0 Uiso 0.0438(34) 4
H H38 0.4082(8) 0.2375(9) 0.2637(8) 1.0 Uiso 0.0391(32) 4
H H39 0.3964(9) 0.2848(10) 0.4100(9) 1.0 Uiso 0.0454(34) 4
H H40 0.3998(9) 0.3807(10) 0.3509(8) 1.0 Uiso 0.0421(33) 4
H H41 0.2963(10) 0.3430(9) 0.3843(8) 1.0 Uiso 0.045(4) 4
H H42 0.2103(10) 0.2100(9) 0.3083(9) 1.0 Uiso 0.049(4) 4
H H43 0.2709(9) 0.1369(10) 0.2459(9) 1.0 Uiso 0.051(4) 4
H H44 0.3081(9) 0.1503(9) 0.3517(9) 1.0 Uiso 0.0426(34) 4
H H45 0.4597(9) 0.3502(9) 0.1905(8) 1.0 Uiso 0.0428(33) 4
H H46 0.4054(8) 0.3805(9) 0.0938(8) 1.0 Uiso 0.0370(30) 4
H H47 0.4520(8) 0.5097(9) 0.0401(8) 1.0 Uiso 0.0382(31) 4
H H48 0.2905(8) 0.6224(9) 0.0910(8) 1.0 Uiso 0.0373(30) 4
H H49 0.3116(8) 0.5934(9) -0.0118(9) 1.0 Uiso 0.0428(32) 4
H H50 0.2816(9) 0.5061(10) 0.0579(8) 1.0 Uiso 0.0413(33) 4
H H51 0.5415(10) 0.6424(9) 0.0880(8) 1.0 Uiso 0.0433(34) 4
H H52 0.4612(9) 0.6703(10) 0.0107(10) 1.0 Uiso 0.051(4) 4
H H53 0.4419(9) 0.6988(10) 0.1158(9) 1.0 Uiso 0.048(4) 4
H H54 0.5649(7) 0.5800(9) 0.2280(7) 1.0 Uiso 0.0287(26) 4
H H55 0.5278(9) 0.4955(10) 0.3529(9) 1.0 Uiso 0.048(4) 4
H H56 0.5486(9) 0.3924(11) 0.3016(8) 1.0 Uiso 0.0422(34) 4
H H57 0.6400(9) 0.4683(9) 0.3235(8) 1.0 Uiso 0.0413(32) 4
H H58 0.5965(9) 0.3961(11) 0.1476(8) 1.0 Uiso 0.045(4) 4
H H59 0.5991(9) 0.4989(9) 0.0952(9) 1.0 Uiso 0.0448(35) 4
H H60 0.6833(8) 0.4767(8) 0.1772(7) 1.0 Uiso 0.0360(30) 4
H H 0.2599(8) 0.5025(9) 0.2519(8) 1.0 Uani 0.04156 4

loop_
_atom_type_symbol
_atom_type_description
_atom_type_scat_length_neutron
_atom_type_number_in_cell
_atom_type_scat_source
Br Br 8.0 6.7950 'V.F. Sears, Neutron News, Vol. 3, 1992'
Ni Ni 8.0 10.3000 'V.F. Sears, Neutron News, Vol. 3, 1992'
P P 16.0 5.1300 'V.F. Sears, Neutron News, Vol. 3, 1992'
C C 104 6.6460 'V.F. Sears, Neutron News, Vol. 3, 1992'
H H 244.0 -3.7390 'V.F. Sears, Neutron News, Vol. 3, 1992'

loop_
_geom_angle_atom_site_label_1
_geom_angle_atom_site_label_2
_geom_angle_atom_site_label_3
_geom_angle
_geom_angle_site_symmetry_1
_geom_angle_site_symmetry_3
_geom_angle_publ_flag
Br1 Ni1 Ni2 178.22(20) 1_555 1_555 n
Br1 Ni1 P1 93.38(25) 1_555 1_555 n
Br1 Ni1 P3 91.11(25) 1_555 1_555 n
Br1 Ni1 C1 90.34(20) 1_555 1_555 n
Br1 Ni1 C17 87.29(19) 1_555 1_555 n
Br1 Ni1 H2 100.55(30) 1_555 1_555 n
Br1 Ni1 H10 64.59(29) 1_555 1_555 n
Br1 Ni1 H34 67.17(27) 1_555 1_555 n
Br1 Ni1 H41 98.64(30) 1_555 1_555 n
Br1 Ni1 H 177.7(6) 1_555 1_555 n
Ni2 Ni1 P1 88.12(23) 1_555 1_555 n
Ni2 Ni1 P3 87.41(21) 1_555 1_555 n
Ni2 Ni1 C1 91.43(15) 1_555 1_555 n
Ni2 Ni1 C17 90.93(14) 1_555 1_555 n
Ni2 Ni1 H2 80.89(27) 1_555 1_555 n
Ni2 Ni1 H10 115.41(28) 1_555 1_555 n
Ni2 Ni1 H34 112.91(26) 1_555 1_555 n
Ni2 Ni1 H41 79.89(27) 1_555 1_555 n
Ni2 Ni1 H 1.1(5) 1_555 1_555 n
P1 Ni1 P3 175.49(31) 1_555 1_555 n
P1 Ni1 C1 30.25(23) 1_555 1_555 n
P1 Ni1 C17 150.02(26) 1_555 1_555 n
P1 Ni1 H2 68.12(34) 1_555 1_555 n
P1 Ni1 H10 62.3(4) 1_555 1_555 n
P1 Ni1 H34 118.62(34) 1_555 1_555 n
P1 Ni1 H41 112.1(4) 1_555 1_555 n
P1 Ni1 H 87.8(5) 1_555 1_555 n
P3 Ni1 C1 149.35(25) 1_555 1_555 n
P3 Ni1 C17 30.74(21) 1_555 1_555 n
P3 Ni1 H2 110.55(34) 1_555 1_555 n
P3 Ni1 H10 120.4(4) 1_555 1_555 n
P3 Ni1 H34 62.85(31) 1_555 1_555 n
P3 Ni1 H41 67.66(33) 1_555 1_555 n
P3 Ni1 H 87.7(5) 1_555 1_555 n
C1 Ni1 C17 177.63(18) 1_555 1_555 n
C1 Ni1 H2 39.36(27) 1_555 1_555 n
C1 Ni1 H10 87.63(30) 1_555 1_555 n
C1 Ni1 H34 89.76(28) 1_555 1_555 n
C1 Ni1 H41 142.11(30) 1_555 1_555 n
C1 Ni1 H 91.7(5) 1_555 1_555 n
C17 Ni1 H2 141.15(29) 1_555 1_555 n
C17 Ni1 H10 91.45(31) 1_555 1_555 n
C17 Ni1 H34 89.22(28) 1_555 1_555 n
C17 Ni1 H41 38.65(28) 1_555 1_555 n
C17 Ni1 H 90.7(5) 1_555 1_555 n
H2 Ni1 H10 126.4(4) 1_555 1_555 n
H2 Ni1 H34 60.3(4) 1_555 1_555 n
H2 Ni1 H41 160.8(4) 1_555 1_555 n
H2 Ni1 H 81.7(6) 1_555 1_555 n
H10 Ni1 H34 131.7(4) 1_555 1_555 n
H10 Ni1 H41 64.1(4) 1_555 1_555 n
H10 Ni1 H 114.4(5) 1_555 1_555 n
H34 Ni1 H41 127.7(4) 1_555 1_555 n
H34 Ni1 H 113.9(5) 1_555 1_555 n
H41 Ni1 H 79.1(6) 1_555 1_555 n
Br2 Ni2 Ni1 176.75(19) 1_555 1_555 n
Br2 Ni2 P2 92.03(24) 1_555 1_555 n
Br2 Ni2 P4 90.16(24) 1_555 1_555 n
Br2 Ni2 C8 68.63(18) 1_555 1_555 n
Br2 Ni2 C11 87.69(18) 1_555 1_555 n
Br2 Ni2 C21 84.61(18) 1_555 1_555 n
Br2 Ni2 H19 67.35(27) 1_555 1_555 n
Br2 Ni2 H26 101.93(30) 1_555 1_555 n
Br2 Ni2 H48 94.42(30) 1_555 1_555 n
Br2 Ni2 H 177.7(5) 1_555 1_555 n
Ni1 Ni2 P2 88.69(21) 1_555 1_555 n
Ni1 Ni2 P4 89.07(22) 1_555 1_555 n
Ni1 Ni2 C8 111.04(15) 1_555 1_555 n
Ni1 Ni2 C11 94.51(14) 1_555 1_555 n
Ni1 Ni2 C21 93.13(14) 1_555 1_555 n
Ni1 Ni2 H19 110.28(25) 1_555 1_555 n
Ni1 Ni2 H26 81.26(27) 1_555 1_555 n
Ni1 Ni2 H48 82.36(26) 1_555 1_555 n
Ni1 Ni2 H 1.0(5) 1_555 1_555 n
P2 Ni2 P4 177.59(30) 1_555 1_555 n
P2 Ni2 C8 29.15(21) 1_555 1_555 n
P2 Ni2 C11 30.54(21) 1_555 1_555 n
P2 Ni2 C21 148.34(26) 1_555 1_555 n
P2 Ni2 H19 62.58(31) 1_555 1_555 n
P2 Ni2 H26 66.56(33) 1_555 1_555 n
P2 Ni2 H48 110.56(34) 1_555 1_555 n
P2 Ni2 H 88.1(5) 1_555 1_555 n
P4 Ni2 C8 151.96(27) 1_555 1_555 n
P4 Ni2 C11 150.70(25) 1_555 1_555 n
P4 Ni2 C21 31.00(21) 1_555 1_555 n
P4 Ni2 H19 117.49(33) 1_555 1_555 n
P4 Ni2 H26 113.94(35) 1_555 1_555 n
P4 Ni2 H48 68.24(32) 1_555 1_555 n
P4 Ni2 H 89.7(5) 1_555 1_555 n
C8 Ni2 C11 50.43(15) 1_555 1_555 n
C8 Ni2 C21 124.74(18) 1_555 1_555 n
C8 Ni2 H19 38.17(27) 1_555 1_555 n
C8 Ni2 H26 89.08(30) 1_555 1_555 n
C8 Ni2 H48 94.42(30) 1_555 1_555 n
C8 Ni2 H 110.7(5) 1_555 1_555 n
C11 Ni2 C21 172.19(19) 1_555 1_555 n
C11 Ni2 H19 88.47(27) 1_555 1_555 n
C11 Ni2 H26 38.71(29) 1_555 1_555 n
C11 Ni2 H48 141.06(30) 1_555 1_555 n
C11 Ni2 H 93.6(5) 1_555 1_555 n
C21 Ni2 H19 87.36(28) 1_555 1_555 n
C21 Ni2 H26 144.91(30) 1_555 1_555 n
C21 Ni2 H48 38.85(27) 1_555 1_555 n
C21 Ni2 H 94.1(5) 1_555 1_555 n
H19 Ni2 H26 127.2(4) 1_555 1_555 n
H19 Ni2 H48 57.3(4) 1_555 1_555 n
H19 Ni2 H 110.7(5) 1_555 1_555 n
H26 Ni2 H48 163.4(4) 1_555 1_555 n
H26 Ni2 H 80.2(6) 1_555 1_555 n
H48 Ni2 H 83.4(6) 1_555 1_555 n
Ni1 P1 C1 112.8(4) 1_555 1_555 n
Ni1 P1 C4 116.0(4) 1_555 1_555 n
Ni1 P1 C7 118.5(4) 1_555 1_555 n
C1 P1 C4 104.0(4) 1_555 1_555 n
C1 P1 C7 102.4(5) 1_555 1_555 n
C4 P1 C7 101.2(4) 1_555 1_555 n
Ni2 P2 C7 118.4(4) 1_555 1_555 n
Ni2 P2 C8 114.1(4) 1_555 1_555 n
Ni2 P2 C11 111.6(4) 1_555 1_555 n
C7 P2 C8 105.5(4) 1_555 1_555 n
C7 P2 C11 101.5(4) 1_555 1_555 n
C8 P2 C11 104.2(4) 1_555 1_555 n
Ni1 P3 C14 116.2(4) 1_555 1_555 n
Ni1 P3 C17 111.5(4) 1_555 1_555 n
Ni1 P3 C20 119.7(4) 1_555 1_555 n
C14 P3 C17 105.2(4) 1_555 1_555 n
C14 P3 C20 101.0(4) 1_555 1_555 n
C17 P3 C20 101.3(4) 1_555 1_555 n
Ni2 P4 C20 118.5(4) 1_555 1_555 n
Ni2 P4 C21 110.5(4) 1_555 1_555 n
Ni2 P4 C24 117.1(4) 1_555 1_555 n
C20 P4 C21 101.5(4) 1_555 1_555 n
C20 P4 C24 101.9(4) 1_555 1_555 n
C21 P4 C24 105.5(4) 1_555 1_555 n
Ni1 C1 P1 36.96(27) 1_555 1_555 n
Ni1 C1 C2 83.55(34) 1_555 1_555 n
Ni1 C1 C3 100.6(4) 1_555 1_555 n
Ni1 C1 H1 141.4(7) 1_555 1_555 n
P1 C1 C2 109.7(4) 1_555 1_555 n
P1 C1 C3 113.0(5) 1_555 1_555 n
P1 C1 H1 106.7(8) 1_555 1_555 n
C2 C1 C3 110.7(5) 1_555 1_555 n
C2 C1 H1 107.4(8) 1_555 1_555 n
C3 C1 H1 109.1(8) 1_555 1_555 n
C1 C2 H2 109.7(8) 1_555 1_555 n
C1 C2 H3 111.4(8) 1_555 1_555 n
C1 C2 H4 111.9(8) 1_555 1_555 n
H2 C2 H3 104.7(10) 1_555 1_555 n
H2 C2 H4 106.0(10) 1_555 1_555 n
H3 C2 H4 112.6(11) 1_555 1_555 n
C1 C3 H5 113.2(9) 1_555 1_555 n
C1 C3 H6 108.4(10) 1_555 1_555 n
C1 C3 H7 112.3(9) 1_555 1_555 n
H5 C3 H6 111.2(12) 1_555 1_555 n
H5 C3 H7 104.4(12) 1_555 1_555 n
H6 C3 H7 107.2(12) 1_555 1_555 n
P1 C4 C5 110.6(5) 1_555 1_555 n
P1 C4 C6 114.4(5) 1_555 1_555 n
P1 C4 H8 102.2(8) 1_555 1_555 n
C5 C4 C6 112.0(5) 1_555 1_555 n
C5 C4 H8 105.5(8) 1_555 1_555 n
C6 C4 H8 111.4(8) 1_555 1_555 n
C4 C5 H9 109.6(9) 1_555 1_555 n
C4 C5 H10 109.1(9) 1_555 1_555 n
C4 C5 H11 111.3(8) 1_555 1_555 n
H9 C5 H10 111.9(12) 1_555 1_555 n
H9 C5 H11 105.4(11) 1_555 1_555 n
H10 C5 H11 109.4(11) 1_555 1_555 n
C4 C6 H12 111.2(8) 1_555 1_555 n
C4 C6 H13 115.0(8) 1_555 1_555 n
C4 C6 H14 111.9(9) 1_555 1_555 n
H12 C6 H13 108.7(11) 1_555 1_555 n
H12 C6 H14 103.6(11) 1_555 1_555 n
H13 C6 H14 105.6(10) 1_555 1_555 n
P1 C7 P2 119.8(4) 1_555 1_555 n
P1 C7 H15 108.0(8) 1_555 1_555 n
P1 C7 H16 108.3(8) 1_555 1_555 n
P2 C7 H15 106.1(7) 1_555 1_555 n
P2 C7 H16 106.6(7) 1_555 1_555 n
H15 C7 H16 107.5(10) 1_555 1_555 n
Ni2 C8 P2 36.78(26) 1_555 1_555 n
Ni2 C8 C9 90.07(32) 1_555 1_555 n
Ni2 C8 C10 149.9(4) 1_555 1_555 n
Ni2 C8 H17 83.2(7) 1_555 1_555 n
P2 C8 C9 111.1(5) 1_555 1_555 n
P2 C8 C10 113.4(5) 1_555 1_555 n
P2 C8 H17 104.6(8) 1_555 1_555 n
C9 C8 C10 110.9(5) 1_555 1_555 n
C9 C8 H17 107.4(8) 1_555 1_555 n
C10 C8 H17 109.1(8) 1_555 1_555 n
C8 C9 H18 108.5(8) 1_555 1_555 n
C8 C9 H19 110.9(8) 1_555 1_555 n
C8 C9 H20 112.4(8) 1_555 1_555 n
H18 C9 H19 107.8(10) 1_555 1_555 n
H18 C9 H20 106.1(11) 1_555 1_555 n
H19 C9 H20 110.9(11) 1_555 1_555 n
C8 C10 H21 108.3(8) 1_555 1_555 n
C8 C10 H22 111.9(9) 1_555 1_555 n
C8 C10 H23 112.1(8) 1_555 1_555 n
H21 C10 H22 106.4(11) 1_555 1_555 n
H21 C10 H23 108.5(11) 1_555 1_555 n
H22 C10 H23 109.4(11) 1_555 1_555 n
Ni2 C11 P2 37.83(24) 1_555 1_555 n
Ni2 C11 C12 85.76(34) 1_555 1_555 n
Ni2 C11 C13 97.9(4) 1_555 1_555 n
Ni2 C11 H24 142.0(7) 1_555 1_555 n
P2 C11 C12 109.7(4) 1_555 1_555 n
P2 C11 C13 114.4(5) 1_555 1_555 n
P2 C11 H24 105.2(8) 1_555 1_555 n
C12 C11 C13 110.1(5) 1_555 1_555 n
C12 C11 H24 107.2(8) 1_555 1_555 n
C13 C11 H24 109.9(8) 1_555 1_555 n
C11 C12 H25 114.6(9) 1_555 1_555 n
C11 C12 H26 110.4(9) 1_555 1_555 n
C11 C12 H27 110.1(9) 1_555 1_555 n
H25 C12 H26 105.7(11) 1_555 1_555 n
H25 C12 H27 108.4(11) 1_555 1_555 n
H26 C12 H27 107.4(11) 1_555 1_555 n
C11 C13 H28 112.0(9) 1_555 1_555 n
C11 C13 H29 110.9(9) 1_555 1_555 n
C11 C13 H30 110.6(9) 1_555 1_555 n
H28 C13 H29 108.4(12) 1_555 1_555 n
H28 C13 H30 109.1(12) 1_555 1_555 n
H29 C13 H30 105.5(12) 1_555 1_555 n
P3 C14 C15 110.8(5) 1_555 1_555 n
P3 C14 C16 113.6(5) 1_555 1_555 n
P3 C14 H31 102.9(8) 1_555 1_555 n
C15 C14 C16 111.1(5) 1_555 1_555 n
C15 C14 H31 108.1(8) 1_555 1_555 n
C16 C14 H31 110.0(8) 1_555 1_555 n
C14 C15 H32 111.5(8) 1_555 1_555 n
C14 C15 H33 112.0(9) 1_555 1_555 n
C14 C15 H34 112.1(8) 1_555 1_555 n
H32 C15 H33 107.5(11) 1_555 1_555 n
H32 C15 H34 106.9(11) 1_555 1_555 n
H33 C15 H34 106.6(10) 1_555 1_555 n
C14 C16 H35 112.3(8) 1_555 1_555 n
C14 C16 H36 110.3(8) 1_555 1_555 n
C14 C16 H37 111.5(9) 1_555 1_555 n
H35 C16 H36 110.7(11) 1_555 1_555 n
H35 C16 H37 106.1(11) 1_555 1_555 n
H36 C16 H37 105.7(11) 1_555 1_555 n
Ni1 C17 P3 37.77(25) 1_555 1_555 n
Ni1 C17 C18 81.63(34) 1_555 1_555 n
Ni1 C17 C19 100.32(34) 1_555 1_555 n
Ni1 C17 H38 142.0(7) 1_555 1_555 n
P3 C17 C18 108.3(5) 1_555 1_555 n
P3 C17 C19 113.6(4) 1_555 1_555 n
P3 C17 H38 106.0(8) 1_555 1_555 n
C18 C17 C19 110.5(5) 1_555 1_555 n
C18 C17 H38 110.2(8) 1_555 1_555 n
C19 C17 H38 108.2(8) 1_555 1_555 n
C17 C18 H39 109.9(8) 1_555 1_555 n
C17 C18 H40 112.7(8) 1_555 1_555 n
C17 C18 H41 112.5(9) 1_555 1_555 n
H39 C18 H40 103.5(11) 1_555 1_555 n
H39 C18 H41 107.1(11) 1_555 1_555 n
H40 C18 H41 110.6(11) 1_555 1_555 n
C17 C19 H42 109.7(9) 1_555 1_555 n
C17 C19 H43 113.6(9) 1_555 1_555 n
C17 C19 H44 107.4(8) 1_555 1_555 n
H42 C19 H43 106.3(11) 1_555 1_555 n
H42 C19 H44 111.6(11) 1_555 1_555 n
H43 C19 H44 108.3(12) 1_555 1_555 n
P3 C20 P4 118.9(4) 1_555 1_555 n
P3 C20 H45 107.6(8) 1_555 1_555 n
P3 C20 H46 107.5(7) 1_555 1_555 n
P4 C20 H45 108.5(8) 1_555 1_555 n
P4 C20 H46 107.2(8) 1_555 1_555 n
H45 C20 H46 106.5(10) 1_555 1_555 n
Ni2 C21 P4 38.49(24) 1_555 1_555 n
Ni2 C21 C22 82.59(33) 1_555 1_555 n
Ni2 C21 C23 102.7(4) 1_555 1_555 n
Ni2 C21 H47 143.8(7) 1_555 1_555 n
P4 C21 C22 109.4(4) 1_555 1_555 n
P4 C21 C23 116.0(5) 1_555 1_555 n
P4 C21 H47 107.0(7) 1_555 1_555 n
C22 C21 C23 110.5(5) 1_555 1_555 n
C22 C21 H47 108.7(7) 1_555 1_555 n
C23 C21 H47 104.8(8) 1_555 1_555 n
C21 C22 H48 105.8(8) 1_555 1_555 n
C21 C22 H49 110.6(8) 1_555 1_555 n
C21 C22 H50 110.8(8) 1_555 1_555 n
H48 C22 H49 106.8(11) 1_555 1_555 n
H48 C22 H50 111.4(10) 1_555 1_555 n
H49 C22 H50 111.2(11) 1_555 1_555 n
C21 C23 H51 113.6(9) 1_555 1_555 n
C21 C23 H52 110.4(9) 1_555 1_555 n
C21 C23 H53 108.4(8) 1_555 1_555 n
H51 C23 H52 107.1(11) 1_555 1_555 n
H51 C23 H53 107.5(11) 1_555 1_555 n
H52 C23 H53 109.8(11) 1_555 1_555 n
P4 C24 C25 110.8(4) 1_555 1_555 n
P4 C24 C26 114.4(4) 1_555 1_555 n
P4 C24 H54 102.1(7) 1_555 1_555 n
C25 C24 C26 111.3(5) 1_555 1_555 n
C25 C24 H54 107.2(7) 1_555 1_555 n
C26 C24 H54 110.6(7) 1_555 1_555 n
C24 C25 H55 112.2(9) 1_555 1_555 n
C24 C25 H56 110.4(8) 1_555 1_555 n
C24 C25 H57 107.6(8) 1_555 1_555 n
H55 C25 H56 109.0(11) 1_555 1_555 n
H55 C25 H57 109.2(11) 1_555 1_555 n
H56 C25 H57 108.4(11) 1_555 1_555 n
C24 C26 H58 112.4(8) 1_555 1_555 n
C24 C26 H59 112.4(8) 1_555 1_555 n
C24 C26 H60 110.2(8) 1_555 1_555 n
H58 C26 H59 106.6(11) 1_555 1_555 n
H58 C26 H60 109.0(11) 1_555 1_555 n
H59 C26 H60 105.9(10) 1_555 1_555 n
Ni1 H2 C2 105.5(8) 1_555 1_555 n
Ni1 H10 C5 116.5(9) 1_555 1_555 n
Ni2 H19 C9 114.1(9) 1_555 1_555 n
Ni2 H26 C12 106.9(9) 1_555 1_555 n
Ni1 H34 C15 112.7(8) 1_555 1_555 n
Ni1 H41 C18 103.6(9) 1_555 1_555 n
Ni2 H48 C22 109.6(8) 1_555 1_555 n
Ni1 H Ni2 177.9(10) 1_555 1_555 n

loop_
_geom_bond_atom_site_label_1
_geom_bond_atom_site_label_2
_geom_bond_distance
_geom_bond_site_symmetry_2
_geom_bond_publ_flag
Br1 Ni1 2.374(6) 1_555 n
Br1 P3 3.279(8) 1_555 n
Br1 H31 2.744(13) 1_555 n
Br2 Ni2 2.361(6) 1_555 n
Br2 P4 3.239(9) 1_555 n
Br2 H15 2.730(14) -2_675 n
Br2 H17 2.688(13) 1_555 n
Br2 H22 2.770(15) -2_675 n
Br2 H53 2.766(15) 1_555 n
Br2 H54 2.716(12) 1_555 n
Ni1 Br1 2.374(6) 1_555 n
Ni1 Ni2 3.205(5) 1_555 n
Ni1 P1 2.208(8) 1_555 n
Ni1 P2 3.862(8) 1_555 n
Ni1 P3 2.217(8) 1_555 n
Ni1 P4 3.864(7) 1_555 n
Ni1 C1 3.386(7) 1_555 n
Ni1 C2 3.552(7) 1_555 n
Ni1 C4 3.461(6) 1_555 n
Ni1 C7 3.481(7) 1_555 n
Ni1 C14 3.450(7) 1_555 n
Ni1 C17 3.367(7) 1_555 n
Ni1 C18 3.490(7) 1_555 n
Ni1 C20 3.509(6) 1_555 n
Ni1 H2 3.067(14) 1_555 n
Ni1 H10 3.177(14) 1_555 n
Ni1 H34 3.201(13) 1_555 n
Ni1 H41 3.095(14) 1_555 n
Ni1 H42 3.438(15) 1_555 n
Ni1 H50 3.432(14) 1_555 n
Ni1 H 1.588(13) 1_555 n
Ni2 Br2 2.361(6) 1_555 n
Ni2 Ni1 3.205(5) 1_555 n
Ni2 P1 3.831(7) 1_555 n
Ni2 P2 2.231(8) 1_555 n
Ni2 P3 3.813(8) 1_555 n
Ni2 P4 2.211(7) 1_555 n
Ni2 C7 3.499(7) 1_555 n
Ni2 C8 3.402(7) 1_555 n
Ni2 C11 3.381(7) 1_555 n
Ni2 C12 3.605(7) 1_555 n
Ni2 C20 3.491(7) 1_555 n
Ni2 C21 3.327(7) 1_555 n
Ni2 C22 3.479(7) 1_555 n
Ni2 C24 3.460(6) 1_555 n
Ni2 H4 3.399(14) 1_555 n
Ni2 H17 3.449(13) 1_555 n
Ni2 H19 3.167(14) 1_555 n
Ni2 H26 3.127(14) 1_555 n
Ni2 H29 3.395(15) 1_555 n
Ni2 H40 3.354(15) 1_555 n
Ni2 H48 2.951(13) 1_555 n
Ni2 H53 3.472(14) 1_555 n
Ni2 H54 3.467(11) 1_555 n
Ni2 H55 3.289(14) 1_555 n
Ni2 H 1.618(13) 1_555 n
P1 Ni1 2.208(8) 1_555 n
P1 Ni2 3.831(7) 1_555 n
P1 C1 1.850(9) 1_555 n
P1 C4 1.867(9) 1_555 n
P1 C7 1.838(10) 1_555 n
P1 H1 2.405(14) 1_555 n
P1 H8 2.362(15) 1_555 n
P1 H15 2.415(15) 1_555 n
P1 H16 2.424(14) 1_555 n
P2 Ni1 3.862(8) 1_555 n
P2 Ni2 2.231(8) 1_555 n
P2 C7 1.835(9) 1_555 n
P2 C8 1.815(9) 1_555 n
P2 C11 1.848(9) 1_555 n
P2 H15 2.387(14) 1_555 n
P2 H16 2.398(13) 1_555 n
P2 H17 2.345(14) 1_555 n
P2 H24 2.376(14) 1_555 n
P3 Br1 3.279(8) 1_555 n
P3 Ni1 2.217(8) 1_555 n
P3 Ni2 3.813(8) 1_555 n
P3 C14 1.841(9) 1_555 n
P3 C17 1.850(9) 1_555 n
P3 C20 1.835(9) 1_555 n
P3 H31 2.349(14) 1_555 n
P3 H38 2.406(14) 1_555 n
P3 H45 2.381(15) 1_555 n
P3 H46 2.425(14) 1_555 n
P4 Br2 3.239(9) 1_555 n
P4 Ni1 3.864(7) 1_555 n
P4 Ni2 2.211(7) 1_555 n
P4 C20 1.845(9) 1_555 n
P4 C21 1.830(9) 1_555 n
P4 C24 1.840(8) 1_555 n
P4 H45 2.403(16) 1_555 n
P4 H46 2.431(15) 1_555 n
P4 H47 2.414(14) 1_555 n
P4 H54 2.332(13) 1_555 n
C1 Ni1 3.386(7) 1_555 n
C1 P1 1.850(9) 1_555 n
C1 C2 1.519(8) 1_555 n
C1 C3 1.542(8) 1_555 n
C1 H1 1.094(17) 1_555 n
C2 Ni1 3.552(7) 1_555 n
C2 C1 1.519(8) 1_555 n
C2 H2 1.150(17) 1_555 n
C2 H3 1.084(18) 1_555 n
C2 H4 1.048(18) 1_555 n
C3 C1 1.542(8) 1_555 n
C3 H5 1.027(19) 1_555 n
C3 H6 1.046(23) 1_555 n
C3 H7 1.139(20) 1_555 n
C4 Ni1 3.461(6) 1_555 n
C4 P1 1.867(9) 1_555 n
C4 C5 1.544(8) 1_555 n
C4 C6 1.512(8) 1_555 n
C4 H8 1.106(17) 1_555 n
C5 C4 1.544(8) 1_555 n
C5 H9 1.054(19) 1_555 n
C5 H10 1.039(20) 1_555 n
C5 H11 1.084(18) 1_555 n
C6 C4 1.512(8) 1_555 n
C6 H12 1.123(18) 1_555 n
C6 H13 1.093(18) 1_555 n
C6 H14 1.070(17) 1_555 n
C7 Ni1 3.481(7) 1_555 n
C7 Ni2 3.499(7) 1_555 n
C7 P1 1.838(10) 1_555 n
C7 P2 1.835(9) 1_555 n
C7 H15 1.099(17) 1_555 n
C7 H16 1.106(15) 1_555 n
C8 Ni2 3.402(7) 1_555 n
C8 P2 1.815(9) 1_555 n
C8 C9 1.533(8) 1_555 n
C8 C10 1.541(8) 1_555 n
C8 H17 1.096(16) 1_555 n
C9 C8 1.533(8) 1_555 n
C9 H18 1.091(20) 1_555 n
C9 H19 1.070(17) 1_555 n
C9 H20 1.106(17) 1_555 n
C10 C8 1.541(8) 1_555 n
C10 H21 1.123(20) 1_555 n
C10 H22 1.078(19) 1_555 n
C10 H23 1.074(19) 1_555 n
C11 Ni2 3.381(7) 1_555 n
C11 P2 1.848(9) 1_555 n
C11 C12 1.524(8) 1_555 n
C11 C13 1.513(8) 1_555 n
C11 H24 1.084(16) 1_555 n
C12 Ni2 3.605(7) 1_555 n
C12 C11 1.524(8) 1_555 n
C12 H25 1.096(19) 1_555 n
C12 H26 1.102(18) 1_555 n
C12 H27 1.088(19) 1_555 n
C13 C11 1.513(8) 1_555 n
C13 H28 1.084(19) 1_555 n
C13 H29 1.091(20) 1_555 n
C13 H30 1.102(22) 1_555 n
C14 Ni1 3.450(7) 1_555 n
C14 P3 1.841(9) 1_555 n
C14 C15 1.536(8) 1_555 n
C14 C16 1.521(8) 1_555 n
C14 H31 1.106(15) 1_555 n
C15 C14 1.536(8) 1_555 n
C15 H32 1.078(18) 1_555 n
C15 H33 1.076(18) 1_555 n
C15 H34 1.098(17) 1_555 n
C16 C14 1.521(8) 1_555 n
C16 H35 1.052(18) 1_555 n
C16 H36 1.056(18) 1_555 n
C16 H37 1.085(18) 1_555 n
C17 Ni1 3.367(7) 1_555 n
C17 P3 1.850(9) 1_555 n
C17 C18 1.530(8) 1_555 n
C17 C19 1.534(8) 1_555 n
C17 H38 1.112(15) 1_555 n
C18 Ni1 3.490(7) 1_555 n
C18 C17 1.530(8) 1_555 n
C18 H39 1.106(18) 1_555 n
C18 H40 1.072(18) 1_555 n
C18 H41 1.040(19) 1_555 n
C19 C17 1.534(8) 1_555 n
C19 H42 1.094(18) 1_555 n
C19 H43 1.106(19) 1_555 n
C19 H44 1.064(18) 1_555 n
C20 Ni1 3.509(6) 1_555 n
C20 Ni2 3.491(7) 1_555 n
C20 P3 1.835(9) 1_555 n
C20 P4 1.845(9) 1_555 n
C20 H45 1.061(17) 1_555 n
C20 H46 1.128(16) 1_555 n
C21 Ni2 3.327(7) 1_555 n
C21 P4 1.830(9) 1_555 n
C21 C22 1.533(8) 1_555 n
C21 C23 1.527(8) 1_555 n
C21 H47 1.127(16) 1_555 n
C22 Ni2 3.479(7) 1_555 n
C22 C21 1.533(8) 1_555 n
C22 H48 1.102(18) 1_555 n
C22 H49 1.084(17) 1_555 n
C22 H50 1.081(19) 1_555 n
C23 C21 1.527(8) 1_555 n
C23 H51 1.063(18) 1_555 n
C23 H52 1.052(19) 1_555 n
C23 H53 1.127(18) 1_555 n
C24 Ni2 3.460(6) 1_555 n
C24 P4 1.840(8) 1_555 n
C24 C25 1.532(8) 1_555 n
C24 C26 1.510(8) 1_555 n
C24 H54 1.097(16) 1_555 n
C25 C24 1.532(8) 1_555 n
C25 H55 1.097(19) 1_555 n
C25 H56 1.080(20) 1_555 n
C25 H57 1.097(17) 1_555 n
C26 C24 1.510(8) 1_555 n
C26 H58 1.072(20) 1_555 n
C26 H59 1.099(18) 1_555 n
C26 H60 1.121(15) 1_555 n
H1 P1 2.405(14) 1_555 n
H1 C1 1.094(17) 1_555 n
H2 Ni1 3.067(14) 1_555 n
H2 C2 1.150(17) 1_555 n
H2 H3 1.770(20) 1_555 n
H2 H4 1.757(20) 1_555 n
H3 C2 1.084(18) 1_555 n
H3 H2 1.770(20) 1_555 n
H3 H4 1.774(19) 1_555 n
H4 Ni2 3.399(14) 1_555 n
H4 C2 1.048(18) 1_555 n
H4 H2 1.757(20) 1_555 n
H4 H3 1.774(19) 1_555 n
H5 C3 1.027(19) 1_555 n
H5 H6 1.711(22) 1_555 n
H5 H7 1.713(20) 1_555 n
H6 C3 1.046(23) 1_555 n
H6 H5 1.711(22) 1_555 n
H6 H7 1.759(23) 1_555 n
H7 C3 1.139(20) 1_555 n
H7 H5 1.713(20) 1_555 n
H7 H6 1.759(23) 1_555 n
H8 P1 2.362(15) 1_555 n
H8 C4 1.106(17) 1_555 n
H9 C5 1.054(19) 1_555 n
H9 H10 1.734(19) 1_555 n
H9 H11 1.701(19) 1_555 n
H10 Ni1 3.177(14) 1_555 n
H10 C5 1.039(20) 1_555 n
H10 H9 1.734(19) 1_555 n
H10 H11 1.733(20) 1_555 n
H11 C5 1.084(18) 1_555 n
H11 H9 1.701(19) 1_555 n
H11 H10 1.733(20) 1_555 n
H12 C6 1.123(18) 1_555 n
H12 H13 1.801(19) 1_555 n
H12 H14 1.724(19) 1_555 n
H13 C6 1.093(18) 1_555 n
H13 H12 1.801(19) 1_555 n
H13 H14 1.724(19) 1_555 n
H14 C6 1.070(17) 1_555 n
H14 H12 1.724(19) 1_555 n
H14 H13 1.724(19) 1_555 n
H15 Br2 2.730(14) -2_575 n
H15 P1 2.415(15) 1_555 n
H15 P2 2.387(14) 1_555 n
H15 C7 1.099(17) 1_555 n
H15 H16 1.778(17) 1_555 n
H16 P1 2.424(14) 1_555 n
H16 P2 2.398(13) 1_555 n
H16 C7 1.106(15) 1_555 n
H16 H15 1.778(17) 1_555 n
H17 Br2 2.688(13) 1_555 n
H17 Ni2 3.449(13) 1_555 n
H17 P2 2.345(14) 1_555 n
H17 C8 1.096(16) 1_555 n
H18 C9 1.091(20) 1_555 n
H18 H19 1.746(19) 1_555 n
H18 H20 1.755(19) 1_555 n
H19 Ni2 3.167(14) 1_555 n
H19 C9 1.070(17) 1_555 n
H19 H18 1.746(19) 1_555 n
H19 H20 1.792(18) 1_555 n
H20 C9 1.106(17) 1_555 n
H20 H18 1.755(19) 1_555 n
H20 H19 1.792(18) 1_555 n
H21 C10 1.123(20) 1_555 n
H21 H22 1.763(21) 1_555 n
H21 H23 1.783(21) 1_555 n
H22 Br2 2.770(15) -2_575 n
H22 C10 1.078(19) 1_555 n
H22 H21 1.763(21) 1_555 n
H22 H23 1.756(20) 1_555 n
H23 C10 1.074(19) 1_555 n
H23 H21 1.783(21) 1_555 n
H23 H22 1.756(20) 1_555 n
H24 P2 2.376(14) 1_555 n
H24 C11 1.084(16) 1_555 n
H25 C12 1.096(19) 1_555 n
H25 H26 1.752(19) 1_555 n
H25 H27 1.772(22) 1_555 n
H26 Ni2 3.127(14) 1_555 n
H26 C12 1.102(18) 1_555 n
H26 H25 1.752(19) 1_555 n
H26 H27 1.765(20) 1_555 n
H27 C12 1.088(19) 1_555 n
H27 H25 1.772(22) 1_555 n
H27 H26 1.765(20) 1_555 n
H28 C13 1.084(19) 1_555 n
H28 H29 1.764(21) 1_555 n
H28 H30 1.780(21) 1_555 n
H29 Ni2 3.395(15) 1_555 n
H29 C13 1.091(20) 1_555 n
H29 H28 1.764(21) 1_555 n
H29 H30 1.746(21) 1_555 n
H30 C13 1.102(22) 1_555 n
H30 H28 1.780(21) 1_555 n
H30 H29 1.746(21) 1_555 n
H31 Br1 2.744(13) 1_555 n
H31 P3 2.349(14) 1_555 n
H31 C14 1.106(15) 1_555 n
H32 C15 1.078(18) 1_555 n
H32 H33 1.737(20) 1_555 n
H32 H34 1.748(18) 1_555 n
H33 C15 1.076(18) 1_555 n
H33 H32 1.737(20) 1_555 n
H33 H34 1.743(19) 1_555 n
H34 Ni1 3.201(13) 1_555 n
H34 C15 1.098(17) 1_555 n
H34 H32 1.748(18) 1_555 n
H34 H33 1.743(19) 1_555 n
H35 C16 1.052(18) 1_555 n
H35 H36 1.734(18) 1_555 n
H35 H37 1.707(19) 1_555 n
H36 C16 1.056(18) 1_555 n
H36 H35 1.734(18) 1_555 n
H36 H37 1.706(19) 1_555 n
H37 C16 1.085(18) 1_555 n
H37 H35 1.707(19) 1_555 n
H37 H36 1.706(19) 1_555 n
H38 P3 2.406(14) 1_555 n
H38 C17 1.112(15) 1_555 n
H39 C18 1.106(18) 1_555 n
H39 H40 1.711(20) 1_555 n
H39 H41 1.727(19) 1_555 n
H40 Ni2 3.354(15) 1_555 n
H40 C18 1.072(18) 1_555 n
H40 H39 1.711(20) 1_555 n
H40 H41 1.737(19) 1_555 n
H41 Ni1 3.095(14) 1_555 n
H41 C18 1.040(19) 1_555 n
H41 H39 1.727(19) 1_555 n
H41 H40 1.737(19) 1_555 n
H42 Ni1 3.438(15) 1_555 n
H42 C19 1.094(18) 1_555 n
H42 H43 1.760(20) 1_555 n
H42 H44 1.785(20) 1_555 n
H43 C19 1.106(19) 1_555 n
H43 H42 1.760(20) 1_555 n
H43 H44 1.760(20) 1_555 n
H44 C19 1.064(18) 1_555 n
H44 H42 1.785(20) 1_555 n
H44 H43 1.760(20) 1_555 n
H45 P3 2.381(15) 1_555 n
H45 P4 2.403(16) 1_555 n
H45 C20 1.061(17) 1_555 n
H45 H46 1.755(19) 1_555 n
H46 P3 2.425(14) 1_555 n
H46 P4 2.431(15) 1_555 n
H46 C20 1.128(16) 1_555 n
H46 H45 1.755(19) 1_555 n
H47 P4 2.414(14) 1_555 n
H47 C21 1.127(16) 1_555 n
H48 Ni2 2.951(13) 1_555 n
H48 C22 1.102(18) 1_555 n
H48 H49 1.755(18) 1_555 n
H48 H50 1.804(19) 1_555 n
H49 C22 1.084(17) 1_555 n
H49 H48 1.755(18) 1_555 n
H49 H50 1.786(19) 1_555 n
H50 Ni1 3.432(14) 1_555 n
H50 C22 1.081(19) 1_555 n
H50 H48 1.804(19) 1_555 n
H50 H49 1.786(19) 1_555 n
H51 C23 1.063(18) 1_555 n
H51 H52 1.701(20) 1_555 n
H51 H53 1.767(19) 1_555 n
H52 C23 1.052(19) 1_555 n
H52 H51 1.701(20) 1_555 n
H52 H53 1.784(21) 1_555 n
H53 Br2 2.766(15) 1_555 n
H53 Ni2 3.472(14) 1_555 n
H53 C23 1.127(18) 1_555 n
H53 H51 1.767(19) 1_555 n
H53 H52 1.784(21) 1_555 n
H54 Br2 2.716(12) 1_555 n
H54 Ni2 3.467(11) 1_555 n
H54 P4 2.332(13) 1_555 n
H54 C24 1.097(16) 1_555 n
H55 Ni2 3.289(14) 1_555 n
H55 C25 1.097(19) 1_555 n
H55 H56 1.773(20) 1_555 n
H55 H57 1.789(19) 1_555 n
H56 C25 1.080(20) 1_555 n
H56 H55 1.773(20) 1_555 n
H56 H57 1.766(19) 1_555 n
H57 C25 1.097(17) 1_555 n
H57 H55 1.789(19) 1_555 n
H57 H56 1.766(19) 1_555 n
H58 C26 1.072(20) 1_555 n
H58 H59 1.742(20) 1_555 n
H58 H60 1.785(19) 1_555 n
H59 C26 1.099(18) 1_555 n
H59 H58 1.742(20) 1_555 n
H59 H60 1.772(18) 1_555 n
H60 C26 1.121(15) 1_555 n
H60 H58 1.785(19) 1_555 n
H60 H59 1.772(18) 1_555 n
H Ni1 1.588(13) 1_555 n
H Ni2 1.618(13) 1_555 n
